data_7011459
loop_
_publ_author_name
'Hayley A. Burkill'
'Ram\'on Vilar'
'Andrew J. P. White'
'David J. Williams'

_publ_section_title
;
 Synthesis and structural characterisation of the novel iron helicate
 [Fe2(\m-L)4(\m-Cl)2][FeCl4]2 and metalla-macrocycle
 [Fe2(\m-L)2(THF)4Cl2][FeCl4]2{L
 =N,N'-di(n-butylcarbamoyl)pyridine-2,6-dicarboxamide}
;
_journal_issue 6
_journal_name_full 'J. Chem. Soc., Dalton Trans.'
_journal_page_first 837
_journal_page_last 839
_journal_paper_doi 10.1039/b200191h
_journal_year 2002
_chemical_formula_sum 'C56 H94 Cl10 Fe4 N10 O13.5'
_chemical_formula_weight 1701.31
_chemical_name_systematic
; 
? 
;
_space_group_IT_number 14
_symmetry_cell_setting monoclinic
_symmetry_space_group_name_Hall '-P 2yn'
_symmetry_space_group_name_H-M 'P 1 21/n 1'
_atom_sites_solution_hydrogens geom
_atom_sites_solution_primary direct
_atom_sites_solution_secondary difmap
_audit_creation_method SHELXL
_cell_angle_alpha 90.00
_cell_angle_beta 102.411(10)
_cell_angle_gamma 90.00
_cell_formula_units_Z 2
_cell_length_a 10.1655(14)
_cell_length_b 18.797(2)
_cell_length_c 22.468(2)
_cell_measurement_reflns_used 26
_cell_measurement_temperature 293(2)
_cell_measurement_theta_max 12.50
_cell_measurement_theta_min 4.94
_cell_volume 4192.9(8)
_computing_cell_refinement 'Siemens XSCANS'
_computing_data_collection 'Siemens XSCANS'
_computing_data_reduction 'Siemens SHELXTL'
_computing_molecular_graphics 'Siemens SHELXTL'
_computing_publication_material 'Siemens SHELXTL'
_computing_structure_refinement 'SHELXL-93 (Sheldrick, 1993)'
_computing_structure_solution 'SHELXS-86 (Sheldrick, 1990)'
_diffrn_ambient_temperature 293(2)
_diffrn_measurement_device 'Siemens P4'
_diffrn_measurement_method '\w scans'
_diffrn_radiation_monochromator graphite
_diffrn_radiation_source 'fine-focus sealed tube'
_diffrn_radiation_type MoK\a
_diffrn_radiation_wavelength 0.71073
_diffrn_reflns_av_R_equivalents 0.0532
_diffrn_reflns_av_sigmaI/netI 0.1242
_diffrn_reflns_limit_h_max 12
_diffrn_reflns_limit_h_min 0
_diffrn_reflns_limit_k_max 22
_diffrn_reflns_limit_k_min 0
_diffrn_reflns_limit_l_max 26
_diffrn_reflns_limit_l_min -26
_diffrn_reflns_number 7714
_diffrn_reflns_theta_max 25.00
_diffrn_reflns_theta_min 1.86
_diffrn_standards_decay_% 21.80
_diffrn_standards_interval_count 97
_diffrn_standards_number 3
_exptl_absorpt_coefficient_mu 1.053
_exptl_absorpt_correction_T_max 0.7935
_exptl_absorpt_correction_T_min 0.3965
_exptl_absorpt_correction_type empirical
_exptl_crystal_colour Orange/brown
_exptl_crystal_density_diffrn 1.348
_exptl_crystal_description 'prismatic needles'
_exptl_crystal_F_000 1764
_exptl_crystal_size_max 1.00
_exptl_crystal_size_mid 0.27
_exptl_crystal_size_min 0.20
_refine_diff_density_max 0.307
_refine_diff_density_min -0.307
_refine_diff_density_rms 0.064
_refine_ls_extinction_coef 0.0007(4)
_refine_ls_extinction_expression Fc^*^=kFc[1+0.001xFc^2^\l^3^/sin(2\q)]^-1/4^
_refine_ls_extinction_method SHELXL
_refine_ls_goodness_of_fit_all 0.999
_refine_ls_goodness_of_fit_obs 1.171
_refine_ls_matrix_type full
_refine_ls_number_parameters 482
_refine_ls_number_reflns 5800
_refine_ls_number_restraints 273
_refine_ls_restrained_S_all 1.081
_refine_ls_restrained_S_obs 1.165
_refine_ls_R_factor_all 0.1923
_refine_ls_R_factor_obs 0.0742
_refine_ls_shift/esd_max -0.002
_refine_ls_shift/esd_mean 0.000
_refine_ls_structure_factor_coef Fsqd
_refine_ls_weighting_details 'w=1/[\s^2^(Fo^2^)+(0.0792P)^2^+0.0000P] where P=(Fo^2^+2Fc^2^)/3'
_refine_ls_weighting_scheme calc
_refine_ls_wR_factor_all 0.2342
_refine_ls_wR_factor_obs 0.1588
_reflns_number_observed 3037
_reflns_number_total 7278
_reflns_observed_criterion >2sigma(I)
_cod_data_source_file b200191h.txt
_cod_data_source_block RV0118
_cod_depositor_comments
;
The following automatic conversions were performed:
'_symmetry_cell_setting' value 'Monoclinic' changed to 'monoclinic'
according to '/home/saulius/struct/CIF-dictionaries/cif_core.dic'
dictionary named 'cif_core.dic' version 2.4.1 from
2010-06-29.

'_exptl_absorpt_correction_type' value 'Empirical' changed to
'empirical' according to
'/home/saulius/struct/CIF-dictionaries/cif_core.dic' dictionary named
'cif_core.dic' version 2.4.1 from 2010-06-29.

Automatic conversion script
Id: cif_fix_enum 1527 2010-12-29 10:47:43Z saulius 

The following automatic conversions were performed:

'_refine_ls_weighting_scheme' value 'calc
w=1/[\s^2^(Fo^2^)+(0.0792P)^2^+0.0000P] where P=(Fo^2^+2Fc^2^)/3' was
changed to 'calc'. New tag '_refine_ls_weighting_details' was
created. The value of the new tag was set to
'w=1/[\s^2^(Fo^2^)+(0.0792P)^2^+0.0000P] where P=(Fo^2^+2Fc^2^)/3'.

Automatic conversion script
Id: cif_fix_values 3143 2015-03-26 13:38:13Z robertas 
;
_cod_original_cell_volume 4192.9(9)
_cod_original_sg_symbol_H-M P2(1)/n
_cod_original_formula_sum 'C56 H94 N10 O13.50 Cl10 Fe4'
_cod_database_code 7011459

loop_
_symmetry_equiv_pos_as_xyz
'x, y, z'
'-x+1/2, y+1/2, -z+1/2'
'-x, -y, -z'
'x-1/2, -y-1/2, z-1/2'

loop_
_atom_site_aniso_label
_atom_site_aniso_U_11
_atom_site_aniso_U_22
_atom_site_aniso_U_33
_atom_site_aniso_U_23
_atom_site_aniso_U_13
_atom_site_aniso_U_12
Fe 0.0588(7) 0.0643(7) 0.0603(6) 0.0137(6) 0.0094(5) 0.0004(6)
Cl 0.0690(13) 0.0793(14) 0.0600(11) 0.0062(10) 0.0137(10) -0.0042(11)
N1 0.061(4) 0.055(4) 0.058(4) -0.001(3) 0.015(3) -0.006(3)
C2 0.060(5) 0.051(5) 0.060(4) 0.002(4) 0.025(4) 0.000(4)
C3 0.060(5) 0.066(6) 0.084(6) 0.010(5) 0.016(5) 0.001(5)
C4 0.086(7) 0.081(6) 0.075(6) 0.012(5) 0.027(5) -0.010(6)
C5 0.064(5) 0.088(6) 0.082(6) 0.004(5) 0.020(5) -0.014(5)
C6 0.054(5) 0.066(5) 0.062(5) -0.009(4) 0.019(4) -0.005(4)
C7 0.049(4) 0.070(5) 0.062(5) 0.010(4) 0.012(4) -0.003(4)
O7 0.059(3) 0.074(4) 0.067(3) 0.021(3) 0.005(3) -0.001(3)
N8 0.053(4) 0.058(4) 0.060(4) 0.010(3) 0.007(3) 0.000(3)
C9 0.059(5) 0.060(5) 0.059(5) 0.004(4) 0.010(4) 0.004(4)
O9 0.064(4) 0.061(3) 0.067(3) 0.006(3) 0.006(3) -0.005(3)
N10 0.077(5) 0.053(5) 0.089(5) 0.010(4) 0.001(4) -0.001(4)
C11 0.099(8) 0.059(6) 0.134(9) 0.005(6) 0.002(7) -0.015(6)
C12 0.167(27) 0.074(14) 0.121(19) -0.026(14) 0.036(19) -0.018(16)
C13 0.140(21) 0.093(16) 0.120(17) 0.039(14) 0.036(16) 0.008(15)
C14 0.184(32) 0.121(22) 0.243(33) 0.034(21) 0.009(25) -0.050(21)
C15 0.065(6) 0.066(5) 0.060(5) -0.005(4) 0.019(4) 0.000(5)
O15 0.047(3) 0.096(4) 0.071(4) -0.006(3) 0.011(3) -0.007(3)
N16 0.052(4) 0.068(4) 0.064(4) 0.009(3) 0.001(3) -0.008(4)
C17 0.061(5) 0.065(5) 0.061(5) 0.007(4) 0.010(4) 0.008(5)
O17 0.056(3) 0.079(4) 0.071(3) 0.009(3) 0.003(3) -0.008(3)
N18 0.063(5) 0.090(6) 0.069(5) 0.005(4) 0.009(4) -0.006(4)
C19 0.070(6) 0.127(9) 0.072(6) 0.020(6) 0.009(5) 0.005(6)
C20 0.136(11) 0.163(13) 0.080(7) 0.017(8) 0.011(8) 0.003(10)
C21 0.248(23) 0.224(21) 0.099(11) -0.015(12) 0.012(13) 0.045(19)
C22 0.272(27) 0.223(22) 0.129(13) -0.037(14) 0.040(15) 0.067(19)
O23 0.086(4) 0.100(5) 0.068(4) 0.005(3) 0.033(3) -0.011(4)
C24 0.166(12) 0.181(13) 0.117(9) 0.001(9) 0.080(9) -0.029(10)
C25 0.185(14) 0.246(16) 0.114(10) 0.000(11) 0.082(10) -0.010(13)
C26 0.232(16) 0.243(17) 0.126(11) -0.065(12) 0.063(12) -0.013(14)
C27 0.127(10) 0.157(11) 0.115(9) -0.037(9) 0.030(8) -0.015(9)
O28 0.092(5) 0.064(4) 0.086(4) 0.021(3) 0.010(4) -0.002(4)
C29 0.140(10) 0.072(7) 0.145(10) 0.017(7) -0.007(8) -0.016(7)
C30 0.179(13) 0.082(8) 0.162(11) -0.011(8) 0.047(10) -0.001(9)
C31 0.162(12) 0.099(9) 0.170(12) 0.018(9) 0.009(10) 0.020(9)
C32 0.159(12) 0.091(8) 0.189(12) 0.038(9) -0.046(10) 0.009(9)
Fe1 0.0923(10) 0.0811(10) 0.0902(10) -0.0182(8) 0.0251(8) 0.0001(8)
Cl1 0.093(2) 0.108(2) 0.175(3) -0.026(2) -0.020(2) 0.014(2)
Cl2 0.088(2) 0.151(3) 0.185(4) -0.059(3) 0.031(2) 0.013(2)
Cl3 0.210(5) 0.184(4) 0.151(3) -0.100(3) 0.010(3) 0.011(4)
Cl4 0.270(7) 0.211(6) 0.194(5) 0.056(4) 0.111(5) -0.015(5)
O40 0.313(32) 0.249(26) 0.184(23) 0.017(20) 0.063(22) -0.049(27)
C41 0.276(33) 0.245(27) 0.107(19) -0.011(19) 0.112(20) -0.067(28)
C42 0.262(33) 0.251(29) 0.196(26) 0.019(25) 0.094(25) -0.051(29)
C43 0.281(35) 0.276(29) 0.139(23) 0.034(23) 0.064(24) -0.030(31)
C44 0.278(34) 0.271(29) 0.152(23) 0.041(22) 0.102(23) -0.056(30)

loop_
_atom_site_label
_atom_site_type_symbol
_atom_site_fract_x
_atom_site_fract_y
_atom_site_fract_z
_atom_site_U_iso_or_equiv
_atom_site_thermal_displace_type
_atom_site_occupancy
_atom_site_calc_flag
_atom_site_refinement_flags
_atom_site_disorder_group
Fe Fe 0.65886(12) 0.40329(7) 0.64964(5) 0.0616(4) Uani 1 d . .
Cl Cl 0.6942(2) 0.37747(12) 0.54685(9) 0.0694(6) Uani 1 d . .
N1 N 0.1837(7) 0.4492(3) 0.4946(3) 0.058(2) Uani 1 d . .
C2 C 0.2442(8) 0.4150(4) 0.5464(3) 0.055(2) Uani 1 d . .
C3 C 0.1810(9) 0.3625(5) 0.5726(4) 0.070(2) Uani 1 d . .
H3A H 0.2256(9) 0.3396(5) 0.6079(4) 0.084 Uiso 1 calc R .
C4 C 0.0503(10) 0.3444(5) 0.5455(4) 0.079(3) Uani 1 d . .
H4A H 0.0050(10) 0.3101(5) 0.5632(4) 0.095 Uiso 1 calc R .
C5 C -0.0124(10) 0.3769(5) 0.4927(4) 0.077(3) Uani 1 d . .
H5A H -0.0999(10) 0.3648(5) 0.4734(4) 0.093 Uiso 1 calc R .
C6 C 0.0587(8) 0.4287(4) 0.4686(4) 0.060(2) Uani 1 d . .
C7 C 0.3794(8) 0.4383(5) 0.5776(4) 0.060(2) Uani 1 d . .
O7 O 0.4490(5) 0.3993(3) 0.6165(2) 0.0677(15) Uani 1 d . .
N8 N 0.4184(7) 0.5034(4) 0.5616(3) 0.058(2) Uani 1 d D .
H8 H 0.3586(65) 0.5276(38) 0.5335(28) 0.077(27) Uiso 1 d D .
C9 C 0.5343(8) 0.5407(4) 0.5907(4) 0.060(2) Uani 1 d . .
O9 O 0.6228(6) 0.5111(3) 0.6295(2) 0.0654(15) Uani 1 d . .
N10 N 0.5378(8) 0.6077(4) 0.5752(4) 0.075(2) Uani 1 d D .
H10 H 0.4577(39) 0.6302(38) 0.5683(37) 0.067(26) Uiso 1 d D .
C11 C 0.6454(11) 0.6555(5) 0.6065(6) 0.101(4) Uani 1 d D .
H11A H 0.7287(11) 0.6289(5) 0.6180(6) 0.121 Uiso 0.55 calc PR 1
H11B H 0.6224(11) 0.6734(5) 0.6435(6) 0.121 Uiso 0.55 calc PR 1
H11C H 0.6537(11) 0.6492(5) 0.6495(6) 0.121 Uiso 0.45 d PR 2
H11D H 0.7283(11) 0.6404(5) 0.5966(6) 0.121 Uiso 0.45 d PR 2
C12 C 0.6661(25) 0.7166(9) 0.5673(11) 0.120(9) Uani 0.55 d PD 1
H12A H 0.7464(25) 0.7419(9) 0.5876(11) 0.144 Uiso 0.55 calc PR 1
H12B H 0.6830(25) 0.6979(9) 0.5294(11) 0.144 Uiso 0.55 calc PR 1
C13 C 0.5542(24) 0.7680(11) 0.5526(12) 0.116(8) Uani 0.55 d PD 1
H13A H 0.4750(24) 0.7434(11) 0.5302(12) 0.140 Uiso 0.55 calc PR 1
H13B H 0.5338(24) 0.7849(11) 0.5904(12) 0.140 Uiso 0.55 calc PR 1
C14 C 0.5799(42) 0.8299(15) 0.5168(19) 0.188(17) Uani 0.55 d PDU 1
H14A H 0.5024(42) 0.8604(15) 0.5093(19) 0.282 Uiso 0.55 calc PR 1
H14B H 0.5976(42) 0.8140(15) 0.4786(19) 0.282 Uiso 0.55 calc PR 1
H14C H 0.6565(42) 0.8556(15) 0.5390(19) 0.282 Uiso 0.55 calc PR 1
C12' C 0.6220(37) 0.7315(12) 0.5934(11) 0.114(11) Uiso 0.45 d PD 2
H12C H 0.6919(37) 0.7592(12) 0.6196(11) 0.137 Uiso 0.45 calc PR 2
H12D H 0.5359(37) 0.7453(12) 0.6019(11) 0.137 Uiso 0.45 calc PR 2
C13' C 0.6226(43) 0.7467(17) 0.5273(11) 0.132(12) Uiso 0.45 d PD 2
H13C H 0.6919(43) 0.7182(17) 0.5151(11) 0.159 Uiso 0.45 calc PR 2
H13D H 0.5365(43) 0.7330(17) 0.5021(11) 0.159 Uiso 0.45 calc PR 2
C14' C 0.6476(65) 0.8227(21) 0.5167(23) 0.215(30) Uiso 0.45 d PD 2
H14D H 0.6471(65) 0.8300(21) 0.4744(23) 0.322 Uiso 0.45 calc PR 2
H14E H 0.7336(65) 0.8363(21) 0.5410(23) 0.322 Uiso 0.45 calc PR 2
H14F H 0.5782(65) 0.8511(21) 0.5280(23) 0.322 Uiso 0.45 calc PR 2
C15 C -0.0090(9) 0.4660(5) 0.4111(4) 0.063(2) Uani 1 d . .
O15 O -0.1277(5) 0.4602(3) 0.3899(3) 0.072(2) Uani 1 d . .
N16 N 0.0769(7) 0.5058(4) 0.3848(3) 0.063(2) Uani 1 d D .
H16 H 0.1538(42) 0.5205(39) 0.4095(28) 0.066(24) Uiso 1 d D .
C17 C 0.0477(9) 0.5422(5) 0.3290(4) 0.063(2) Uani 1 d . .
O17 O 0.1381(6) 0.5765(3) 0.3132(3) 0.070(2) Uani 1 d . .
N18 N -0.0757(8) 0.5371(4) 0.2968(3) 0.075(2) Uani 1 d D .
H18 H -0.1346(49) 0.5058(27) 0.3067(28) 0.037(18) Uiso 1 d D .
C19 C -0.1137(10) 0.5679(6) 0.2352(4) 0.090(3) Uani 1 d . .
H19A H -0.0609(10) 0.6105(6) 0.2332(4) 0.108 Uiso 1 calc R .
H19B H -0.2080(10) 0.5814(6) 0.2269(4) 0.108 Uiso 1 calc R .
C20 C -0.0894(15) 0.5130(8) 0.1850(5) 0.128(5) Uani 1 d . .
H20A H 0.0027(15) 0.4960(8) 0.1964(5) 0.154 Uiso 1 calc R .
H20B H -0.1483(15) 0.4725(8) 0.1852(5) 0.154 Uiso 1 calc R .
C21 C -0.1120(23) 0.5409(11) 0.1241(7) 0.194(9) Uani 1 d . .
H21A H -0.0588(23) 0.5838(11) 0.1247(7) 0.233 Uiso 1 calc R .
H21B H -0.2061(23) 0.5543(11) 0.1116(7) 0.233 Uiso 1 calc R .
C22 C -0.0801(24) 0.4935(11) 0.0789(8) 0.208(10) Uani 1 d . .
H22A H -0.0984(24) 0.5167(11) 0.0399(8) 0.312 Uiso 1 calc R .
H22B H -0.1340(24) 0.4513(11) 0.0768(8) 0.312 Uiso 1 calc R .
H22C H 0.0136(24) 0.4809(11) 0.0899(8) 0.312 Uiso 1 calc R .
O23 O 0.6201(7) 0.4201(4) 0.7385(3) 0.082(2) Uani 1 d D .
C24 C 0.5174(15) 0.3856(8) 0.7606(6) 0.147(6) Uani 1 d DU 1
H24A H 0.5238(15) 0.3345(8) 0.7560(6) 0.177 Uiso 1 calc R 1
H24B H 0.4296(15) 0.4012(8) 0.7383(6) 0.177 Uiso 1 calc R 1
C25 C 0.5360(18) 0.4043(11) 0.8242(6) 0.174(7) Uani 1 d DU 1
H25A H 0.4534(18) 0.4237(11) 0.8326(6) 0.209 Uiso 1 calc R 1
H25B H 0.5613(18) 0.3627(11) 0.8497(6) 0.209 Uiso 1 calc R 1
C26 C 0.6411(22) 0.4564(11) 0.8362(6) 0.197(8) Uani 1 d DU 1
H26A H 0.6102(22) 0.4988(11) 0.8536(6) 0.236 Uiso 1 calc R 1
H26B H 0.7187(22) 0.4378(11) 0.8648(6) 0.236 Uiso 1 calc R 1
C27 C 0.6763(14) 0.4728(8) 0.7801(6) 0.132(5) Uani 1 d DU 1
H27A H 0.6412(14) 0.5192(8) 0.7658(6) 0.159 Uiso 1 calc R 1
H27B H 0.7735(14) 0.4736(8) 0.7851(6) 0.159 Uiso 1 calc R 1
O28 O 0.6808(7) 0.2948(3) 0.6740(3) 0.082(2) Uani 1 d D .
C29 C 0.5992(13) 0.2405(6) 0.6433(6) 0.125(5) Uani 1 d DU 1
H29A H 0.5912(13) 0.2451(6) 0.5996(6) 0.149 Uiso 1 calc R 1
H29B H 0.5099(13) 0.2430(6) 0.6519(6) 0.149 Uiso 1 calc R 1
C30 C 0.6623(16) 0.1742(6) 0.6645(7) 0.139(5) Uani 1 d DU 1
H30A H 0.6028(16) 0.1460(6) 0.6835(7) 0.167 Uiso 1 calc R 1
H30B H 0.6821(16) 0.1474(6) 0.6306(7) 0.167 Uiso 1 calc R 1
C31 C 0.7841(16) 0.1899(6) 0.7077(7) 0.147(6) Uani 1 d DU 1
H31A H 0.7816(16) 0.1693(6) 0.7470(7) 0.177 Uiso 1 calc R 1
H31B H 0.8610(16) 0.1704(6) 0.6940(7) 0.177 Uiso 1 calc R 1
C32 C 0.7939(15) 0.2646(6) 0.7120(7) 0.159(6) Uani 1 d DU 1
H32A H 0.7987(15) 0.2793(6) 0.7538(7) 0.191 Uiso 1 calc R 1
H32B H 0.8750(15) 0.2806(6) 0.6999(7) 0.191 Uiso 1 calc R 1
Fe1 Fe 0.7610(2) 0.31391(8) 0.28418(7) 0.0870(5) Uani 1 d . .
Cl1 Cl 0.6454(3) 0.4123(2) 0.2691(2) 0.1325(14) Uani 1 d . .
Cl2 Cl 0.9784(3) 0.3321(2) 0.3031(2) 0.1410(15) Uani 1 d . .
Cl3 Cl 0.7072(6) 0.2482(3) 0.2038(2) 0.186(2) Uani 1 d . .
Cl4 Cl 0.7104(7) 0.2584(3) 0.3604(3) 0.215(3) Uani 1 d . .
O40 O 0.1486(33) 0.8306(18) 0.4914(14) 0.247(14) Uani 0.50 d PDU 1
C41 C 0.0323(42) 0.8422(23) 0.5168(13) 0.199(13) Uani 0.50 d PDU 1
H41A H 0.0027(42) 0.7981(23) 0.5321(13) 0.239 Uiso 0.50 calc PR 1
H41B H 0.0515(42) 0.8766(23) 0.5497(13) 0.239 Uiso 0.50 calc PR 1
C42 C -0.0656(30) 0.8684(28) 0.4678(21) 0.229(14) Uani 0.50 d PDU 1
H42A H -0.1148(30) 0.9074(28) 0.4812(21) 0.275 Uiso 0.50 calc PR 1
H42B H -0.1290(30) 0.8312(28) 0.4513(21) 0.275 Uiso 0.50 calc PR 1
C43 C 0.0052(44) 0.8929(28) 0.4221(15) 0.229(15) Uani 0.50 d PDU 1
H43A H -0.0102(44) 0.8609(28) 0.3874(15) 0.275 Uiso 0.50 calc PR 1
H43B H -0.0244(44) 0.9402(28) 0.4081(15) 0.275 Uiso 0.50 calc PR 1
C44 C 0.1436(39) 0.8933(23) 0.4518(18) 0.225(14) Uani 0.50 d PDU 1
H44A H 0.1677(39) 0.9364(23) 0.4753(18) 0.270 Uiso 0.50 calc PR 1
H44B H 0.2017(39) 0.8877(23) 0.4230(18) 0.270 Uiso 0.50 calc PR 1
O40' O 0.1740(47) 0.8610(36) 0.4855(28) 0.234(23) Uiso 0.25 d PDU 2
C41' C 0.0870(66) 0.9011(34) 0.5158(22) 0.157(19) Uiso 0.25 d PDU 2
H41C H 0.0499(66) 0.8713(34) 0.5433(22) 0.189 Uiso 0.25 calc PR 2
H41D H 0.1345(66) 0.9407(34) 0.5384(22) 0.189 Uiso 0.25 calc PR 2
C42' C -0.0155(66) 0.9254(31) 0.4666(32) 0.183(22) Uiso 0.25 d PDU 2
H42C H 0.0130(66) 0.9678(31) 0.4482(32) 0.219 Uiso 0.25 calc PR 2
H42D H -0.0979(66) 0.9357(31) 0.4801(32) 0.219 Uiso 0.25 calc PR 2
C43' C -0.0346(52) 0.8662(37) 0.4239(28) 0.163(22) Uiso 0.25 d PDU 2
H43C H -0.1087(52) 0.8364(37) 0.4298(28) 0.196 Uiso 0.25 calc PR 2
H43D H -0.0546(52) 0.8836(37) 0.3823(28) 0.196 Uiso 0.25 calc PR 2
C44' C 0.0861(51) 0.8274(24) 0.4356(22) 0.111(14) Uiso 0.25 d PDU 2
H44C H 0.1258(51) 0.8275(24) 0.4000(22) 0.133 Uiso 0.25 calc PR 2
H44D H 0.0695(51) 0.7785(24) 0.4456(22) 0.133 Uiso 0.25 calc PR 2

loop_
_atom_type_symbol
_atom_type_description
_atom_type_scat_dispersion_real
_atom_type_scat_dispersion_imag
_atom_type_scat_source
C C 0.0033 0.0016 'International Tables Vol C Tables 4.2.6.8 and 6.1.1.4'
H H 0.0000 0.0000 'International Tables Vol C Tables 4.2.6.8 and 6.1.1.4'
N N 0.0061 0.0033 'International Tables Vol C Tables 4.2.6.8 and 6.1.1.4'
O O 0.0106 0.0060 'International Tables Vol C Tables 4.2.6.8 and 6.1.1.4'
Cl Cl 0.1484 0.1585 'International Tables Vol C Tables 4.2.6.8 and 6.1.1.4'
Fe Fe 0.3463 0.8444 'International Tables Vol C Tables 4.2.6.8 and 6.1.1.4'

loop_
_geom_angle_atom_site_label_1
_geom_angle_atom_site_label_2
_geom_angle_atom_site_label_3
_geom_angle
_geom_angle_site_symmetry_1
_geom_angle_site_symmetry_3
_geom_angle_publ_flag
O17 Fe O9 91.3(2) 3_666 . ?
O17 Fe O7 171.0(3) 3_666 . ?
O9 Fe O7 80.8(2) . . ?
O17 Fe O28 91.9(2) 3_666 . ?
O9 Fe O28 174.9(3) . . ?
O7 Fe O28 95.8(2) . . ?
O17 Fe O23 88.0(2) 3_666 . ?
O9 Fe O23 90.0(2) . . ?
O7 Fe O23 87.7(2) . . ?
O28 Fe O23 86.1(3) . . ?
O17 Fe Cl 94.6(2) 3_666 . ?
O9 Fe Cl 92.4(2) . . ?
O7 Fe Cl 90.1(2) . . ?
O28 Fe Cl 91.4(2) . . ?
O23 Fe Cl 176.5(2) . . ?
C6 N1 C2 116.8(7) . . ?
N1 C2 C3 122.7(7) . . ?
N1 C2 C7 118.3(7) . . ?
C3 C2 C7 118.9(7) . . ?
C2 C3 C4 118.7(8) . . ?
C5 C4 C3 119.9(9) . . ?
C4 C5 C6 117.9(8) . . ?
N1 C6 C5 123.9(8) . . ?
N1 C6 C15 117.3(7) . . ?
C5 C6 C15 118.8(7) . . ?
O7 C7 N8 124.4(7) . . ?
O7 C7 C2 119.6(7) . . ?
N8 C7 C2 116.0(7) . . ?
C7 O7 Fe 127.6(5) . . ?
C7 N8 C9 126.1(7) . . ?
O9 C9 N10 124.1(8) . . ?
O9 C9 N8 120.8(7) . . ?
N10 C9 N8 115.1(7) . . ?
C9 O9 Fe 130.8(5) . . ?
C9 N10 C11 121.3(7) . . ?
C12' C11 N10 115.2(16) . . ?
N10 C11 C12 111.9(12) . . ?
C13 C12 C11 116.0(19) . . ?
C14 C13 C12 114.9(23) . . ?
C11 C12' C13' 110.2(20) . . ?
C14' C13' C12' 112.2(25) . . ?
O15 C15 N16 123.6(8) . . ?
O15 C15 C6 122.3(8) . . ?
N16 C15 C6 114.1(7) . . ?
C15 N16 C17 128.1(7) . . ?
O17 C17 N18 124.3(8) . . ?
O17 C17 N16 118.9(7) . . ?
N18 C17 N16 116.8(8) . . ?
C17 O17 Fe 135.5(5) . 3_666 ?
C17 N18 C19 121.0(8) . . ?
N18 C19 C20 111.2(9) . . ?
C21 C20 C19 115.0(13) . . ?
C20 C21 C22 115.6(18) . . ?
C27 O23 C24 108.5(8) . . ?
C27 O23 Fe 126.8(7) . . ?
C24 O23 Fe 124.1(6) . . ?
O23 C24 C25 106.7(10) . . ?
C26 C25 C24 106.6(10) . . ?
C27 C26 C25 107.7(10) . . ?
O23 C27 C26 107.2(10) . . ?
C32 O28 C29 109.1(8) . . ?
C32 O28 Fe 125.4(6) . . ?
C29 O28 Fe 123.9(6) . . ?
O28 C29 C30 107.1(9) . . ?
C31 C30 C29 107.9(9) . . ?
C32 C31 C30 106.8(9) . . ?
O28 C32 C31 109.0(9) . . ?
Cl3 Fe1 Cl4 109.0(3) . . ?
Cl3 Fe1 Cl1 109.0(2) . . ?
Cl4 Fe1 Cl1 108.7(2) . . ?
Cl3 Fe1 Cl2 108.4(2) . . ?
Cl4 Fe1 Cl2 108.9(3) . . ?
Cl1 Fe1 Cl2 112.7(2) . . ?
C41 O40 C44 101.2(18) . . ?
C42 C41 O40 104.3(15) . . ?
C41 C42 C43 106.9(13) . . ?
C44 C43 C42 105.1(15) . . ?
C43 C44 O40 100.5(18) . . ?
C44' O40' C41' 105.0(20) . . ?
C42' C41' O40' 102.9(20) . . ?
C41' C42' C43' 103.9(19) . . ?
C44' C43' C42' 106.7(15) . . ?
C43' C44' O40' 107.0(15) . . ?

loop_
_geom_bond_atom_site_label_1
_geom_bond_atom_site_label_2
_geom_bond_distance
_geom_bond_site_symmetry_2
_geom_bond_publ_flag
Fe O17 2.088(6) 3_666 ?
Fe O9 2.092(6) . ?
Fe O7 2.105(5) . ?
Fe O28 2.110(6) . ?
Fe O23 2.140(6) . ?
Fe Cl 2.461(3) . ?
N1 C6 1.336(10) . ?
N1 C2 1.356(10) . ?
C2 C3 1.377(11) . ?
C2 C7 1.470(11) . ?
C3 C4 1.380(13) . ?
C4 C5 1.364(13) . ?
C5 C6 1.389(12) . ?
C6 C15 1.500(11) . ?
C7 O7 1.238(9) . ?
C7 N8 1.358(10) . ?
N8 C9 1.406(10) . ?
C9 O9 1.241(9) . ?
C9 N10 1.310(11) . ?
N10 C11 1.472(12) . ?
C11 C12' 1.47(2) . ?
C11 C12 1.49(2) . ?
C12 C13 1.48(2) . ?
C13 C14 1.47(2) . ?
C12' C13' 1.51(2) . ?
C13' C14' 1.48(2) . ?
C15 O15 1.203(10) . ?
C15 N16 1.377(11) . ?
N16 C17 1.402(10) . ?
C17 O17 1.236(10) . ?
C17 N18 1.309(11) . ?
O17 Fe 2.088(6) 3_666 ?
N18 C19 1.474(11) . ?
C19 C20 1.59(2) . ?
C20 C21 1.44(2) . ?
C21 C22 1.44(2) . ?
O23 C27 1.397(12) . ?
O23 C24 1.408(12) . ?
C24 C25 1.444(14) . ?
C25 C26 1.43(2) . ?
C26 C27 1.42(2) . ?
O28 C32 1.397(11) . ?
O28 C29 1.400(11) . ?
C29 C30 1.435(13) . ?
C30 C31 1.43(2) . ?
C31 C32 1.410(14) . ?
Fe1 Cl3 2.159(4) . ?
Fe1 Cl4 2.159(5) . ?
Fe1 Cl1 2.179(4) . ?
Fe1 Cl2 2.187(4) . ?
O40 C41 1.44(2) . ?
O40 C44 1.47(2) . ?
C41 C42 1.40(2) . ?
C42 C43 1.45(2) . ?
C43 C44 1.42(2) . ?
O40' C44' 1.42(2) . ?
O40' C41' 1.44(2) . ?
C41' C42' 1.42(2) . ?
C42' C43' 1.45(3) . ?
C43' C44' 1.40(2) . ?
